data_7115068
loop_
_publ_author_name
'Lu, Jianjiang'
'Moulton, Brian'
'Zaworotko, Michael J.'
'Bourne, Susan A.'

_publ_section_title
;
 Coexisting covalent and noncovalent nets: parallel interpenetration of a
 puckered rectangular coordination polymer and aromatic noncovalent nets
;
_journal_issue 9
_journal_name_full 'Chemical Communications'
_journal_page_first 861
_journal_paper_doi 10.1039/b102153m
_journal_year 2001
_chemical_formula_sum 'C35 H31 N2 O4 Zn'
_chemical_formula_weight 608.99
_chemical_melting_point 300
_chemical_name_systematic
; 
[1,3-benzenedicarboxylate-1,2-bis(4-pyridyl)ethane-zinc(II)] benzene
solvate 
;
_space_group_IT_number 14
_symmetry_cell_setting monoclinic
_symmetry_space_group_name_Hall '-P 2yn'
_symmetry_space_group_name_H-M 'P 1 21/n 1'
_atom_sites_solution_hydrogens geom
_atom_sites_solution_primary direct
_atom_sites_solution_secondary difmap
_audit_creation_method SHELXL-97
_cell_angle_alpha 90.00
_cell_angle_beta 93.545(2)
_cell_angle_gamma 90.00
_cell_formula_units_Z 4
_cell_length_a 9.6724(10)
_cell_length_b 20.217(2)
_cell_length_c 14.9774(15)
_cell_measurement_temperature 173(2)
_cell_volume 2923.2(5)
_computing_structure_refinement 'SHELXL-97 (Sheldrick, 1997)'
_computing_structure_solution 'SHELXS-97 (Sheldrick, 1990)'
_diffrn_ambient_temperature 173(2)
_diffrn_measured_fraction_theta_full 0.984
_diffrn_measured_fraction_theta_max 0.984
_diffrn_radiation_monochromator graphite
_diffrn_radiation_source 'fine-focus sealed tube'
_diffrn_radiation_type MoK\a
_diffrn_radiation_wavelength 0.71073
_diffrn_reflns_av_R_equivalents 0.0539
_diffrn_reflns_av_sigmaI/netI 0.0982
_diffrn_reflns_limit_h_max 10
_diffrn_reflns_limit_h_min -11
_diffrn_reflns_limit_k_max 23
_diffrn_reflns_limit_k_min -23
_diffrn_reflns_limit_l_max 15
_diffrn_reflns_limit_l_min -17
_diffrn_reflns_number 13755
_diffrn_reflns_theta_full 25.01
_diffrn_reflns_theta_max 25.01
_diffrn_reflns_theta_min 2.34
_exptl_absorpt_coefficient_mu 0.883
_exptl_crystal_colour colorless
_exptl_crystal_density_diffrn 1.384
_exptl_crystal_density_method 'not measured'
_exptl_crystal_description rod
_exptl_crystal_F_000 1268
_exptl_crystal_size_max 0.3
_exptl_crystal_size_mid 0.1
_exptl_crystal_size_min 0.1
_refine_diff_density_max 0.753
_refine_diff_density_min -0.480
_refine_diff_density_rms 0.061
_refine_ls_extinction_coef 0.00000(17)
_refine_ls_extinction_expression Fc^*^=kFc[1+0.001xFc^2^\l^3^/sin(2\q)]^-1/4^
_refine_ls_extinction_method SHELXL
_refine_ls_goodness_of_fit_ref 0.795
_refine_ls_hydrogen_treatment mixed
_refine_ls_matrix_type full
_refine_ls_number_parameters 377
_refine_ls_number_reflns 5077
_refine_ls_number_restraints 0
_refine_ls_restrained_S_all 0.795
_refine_ls_R_factor_all 0.0680
_refine_ls_R_factor_gt 0.0406
_refine_ls_shift/su_max 6.302
_refine_ls_shift/su_mean 0.017
_refine_ls_structure_factor_coef Fsqd
_refine_ls_weighting_details 'calc w=1/[\s^2^(Fo^2^)+(0.0297P)^2^+0.0000P] where P=(Fo^2^+2Fc^2^)/3'
_refine_ls_weighting_scheme calc
_refine_ls_wR_factor_gt 0.0764
_refine_ls_wR_factor_ref 0.0817
_reflns_number_gt 3242
_reflns_number_total 5077
_reflns_threshold_expression >2sigma(I)
_cod_data_source_file b102153m.txt
_cod_data_source_block 1a
_cod_original_sg_symbol_H-M 'P 1 2(1)/n 1'
_cod_database_code 7115068

loop_
_symmetry_equiv_pos_as_xyz
'x, y, z'
'-x+1/2, y+1/2, -z+1/2'
'-x, -y, -z'
'x-1/2, -y-1/2, z-1/2'

loop_
_atom_site_label
_atom_site_type_symbol
_atom_site_fract_x
_atom_site_fract_y
_atom_site_fract_z
_atom_site_U_iso_or_equiv
_atom_site_adp_type
_atom_site_occupancy
_atom_site_symmetry_multiplicity
_atom_site_calc_flag
_atom_site_refinement_flags
Zn1 Zn 0.41460(4) 0.197263(18) 0.05326(2) 0.02436(12) Uani 1 1 d .
O1 O 0.2648(2) 0.20668(10) 0.13375(13) 0.0292(5) Uani 1 1 d .
O2 O 0.1464(2) 0.13684(11) 0.04270(15) 0.0385(6) Uani 1 1 d .
O3 O 0.3631(2) 0.24119(11) -0.05957(14) 0.0352(6) Uani 1 1 d .
O4 O 0.5699(2) 0.20810(11) -0.09409(14) 0.0336(6) Uani 1 1 d .
C1 C 0.1568(4) 0.17266(17) 0.1097(2) 0.0294(8) Uani 1 1 d .
C2 C 0.0386(3) 0.17752(15) 0.1703(2) 0.0242(8) Uani 1 1 d .
C3 C 0.0511(3) 0.21601(14) 0.2472(2) 0.0239(8) Uani 1 1 d .
H3 H 0.1331 0.2411 0.2595 0.029 Uiso 1 1 calc R
C4 C -0.0537(3) 0.21853(15) 0.3066(2) 0.0241(8) Uani 1 1 d .
C5 C -0.1731(3) 0.18183(15) 0.2879(2) 0.0290(8) Uani 1 1 d .
H5 H -0.2454 0.1828 0.3280 0.035 Uiso 1 1 calc R
C6 C -0.1872(3) 0.14368(16) 0.2110(2) 0.0330(9) Uani 1 1 d .
H6 H -0.2692 0.1186 0.1985 0.040 Uiso 1 1 calc R
C7 C -0.0826(3) 0.14203(16) 0.1527(2) 0.0311(8) Uani 1 1 d .
H7 H -0.0937 0.1162 0.0998 0.037 Uiso 1 1 calc R
C8 C 0.4628(3) 0.23976(15) -0.1094(2) 0.0220(7) Uani 1 1 d .
N11 N 0.5606(3) 0.25591(12) 0.12095(17) 0.0241(6) Uani 1 1 d .
C11 C 0.6822(3) 0.27269(16) 0.0882(2) 0.0301(8) Uani 1 1 d .
H11 H 0.7059 0.2536 0.0332 0.036 Uiso 1 1 calc R
C12 C 0.7735(3) 0.31603(15) 0.1304(2) 0.0313(9) Uani 1 1 d .
H12 H 0.8577 0.3266 0.1043 0.038 Uiso 1 1 calc R
C13 C 0.7434(3) 0.34447(15) 0.2111(2) 0.0276(8) Uani 1 1 d .
C14 C 0.6212(3) 0.32539(16) 0.2463(2) 0.0338(9) Uani 1 1 d .
H14 H 0.5973 0.3422 0.3026 0.041 Uiso 1 1 calc R
C15 C 0.5335(3) 0.28188(15) 0.1997(2) 0.0318(9) Uani 1 1 d .
H15 H 0.4495 0.2698 0.2252 0.038 Uiso 1 1 calc R
C16 C 0.8415(3) 0.39449(16) 0.2536(2) 0.0358(9) Uani 1 1 d .
H16A H 0.8558 0.4299 0.2094 0.043 Uiso 1 1 calc R
H16B H 0.9321 0.3727 0.2670 0.043 Uiso 1 1 calc R
C17 C 0.7975(3) 0.42611(16) 0.3379(2) 0.0324(9) Uani 1 1 d .
H17A H 0.6989 0.4390 0.3285 0.039 Uiso 1 1 calc R
H17B H 0.8037 0.3925 0.3860 0.039 Uiso 1 1 calc R
C18 C 0.6212(3) -0.01384(15) 0.1301(2) 0.0254(8) Uani 1 1 d .
C19 C 0.5073(3) 0.01075(15) 0.1707(2) 0.0300(8) Uani 1 1 d .
H19 H 0.4714 -0.0127 0.2191 0.036 Uiso 1 1 calc R
C20 C 0.4458(2) 0.06878(11) 0.14158(14) 0.0297(8) Uani 1 1 d .
H20 H 0.3688 0.0849 0.1715 0.036 Uiso 1 1 calc R
C21 C 0.5966(2) 0.07886(11) 0.03021(14) 0.0239(8) Uani 1 1 d R
H21 H 0.6279 0.1022 -0.0198 0.029 Uiso 1 1 d R
C22 C 0.6625(3) 0.02127(15) 0.0560(2) 0.0253(8) Uani 1 1 d .
H22 H 0.7366 0.0052 0.0233 0.030 Uiso 1 1 calc R
N21 N 0.4900(2) 0.10361(12) 0.07268(16) 0.0233(6) Uani 1 1 d .
C31 C 0.2670(4) 0.4012(2) 0.2227(3) 0.0563(12) Uani 1 1 d .
H31 H 0.2142 0.3748 0.1808 0.068 Uiso 1 1 calc R
C32 C 0.3247(4) 0.4594(2) 0.1955(3) 0.0606(12) Uani 1 1 d .
H32 H 0.3136 0.4719 0.1343 0.073 Uiso 1 1 calc R
C33 C 0.3964(5) 0.4989(2) 0.2537(3) 0.0685(14) Uani 1 1 d .
H33 H 0.4332 0.5394 0.2335 0.082 Uiso 1 1 calc R
C34 C 0.4170(4) 0.4813(2) 0.3427(3) 0.0649(13) Uani 1 1 d .
H34 H 0.4664 0.5097 0.3838 0.078 Uiso 1 1 calc R
C35 C 0.3647(5) 0.4214(2) 0.3710(3) 0.0710(15) Uani 1 1 d .
H35 H 0.3822 0.4077 0.4313 0.085 Uiso 1 1 calc R
C36 C 0.2855(4) 0.3810(2) 0.3106(3) 0.0526(12) Uani 1 1 d .
H36 H 0.2459 0.3409 0.3299 0.063 Uiso 1 1 calc R
C41 C 1.0115(5) 0.2878(2) 0.9452(2) 0.0526(11) Uani 1 1 d .
H41 H 1.0376 0.2428 0.9533 0.063 Uiso 1 1 calc R
C42 C 1.0940(4) 0.3364(3) 0.9815(3) 0.0592(13) Uani 1 1 d .
H42 H 1.1770 0.3254 1.0155 0.071 Uiso 1 1 calc R
C43 C 1.0568(5) 0.4019(3) 0.9687(3) 0.0679(14) Uani 1 1 d .
H43 H 1.1142 0.4361 0.9937 0.082 Uiso 1 1 calc R
C44 C 0.9378(5) 0.4171(2) 0.9203(3) 0.0720(14) Uani 1 1 d .
H44 H 0.9125 0.4621 0.9113 0.086 Uiso 1 1 calc R
C45 C 0.8543(4) 0.3683(3) 0.8845(3) 0.0618(13) Uani 1 1 d .
H45 H 0.7708 0.3793 0.8510 0.074 Uiso 1 1 calc R
C46 C 0.8912(4) 0.3032(2) 0.8971(2) 0.0514(11) Uani 1 1 d .
H46 H 0.8333 0.2690 0.8725 0.062 Uiso 1 1 calc R
C51 C -0.0875(5) 0.0362(3) 0.4445(3) 0.0674(14) Uani 1 1 d .
H51 H -0.1487 0.0611 0.4055 0.081 Uiso 1 1 calc R
C52 C 0.0250(6) 0.0650(2) 0.4851(4) 0.0693(14) Uani 1 1 d .
H52 H 0.0428 0.1106 0.4753 0.083 Uiso 1 1 calc R
C53 C 0.1132(5) 0.0291(3) 0.5402(3) 0.0723(14) Uani 1 1 d .
H53 H 0.1930 0.0495 0.5681 0.087 Uiso 1 1 calc R

loop_
_atom_site_aniso_label
_atom_site_aniso_U_11
_atom_site_aniso_U_22
_atom_site_aniso_U_33
_atom_site_aniso_U_23
_atom_site_aniso_U_13
_atom_site_aniso_U_12
Zn1 0.0264(2) 0.0235(2) 0.0236(2) 0.00049(19) 0.00441(15) 0.0000(2)
O1 0.0269(13) 0.0342(14) 0.0271(13) -0.0022(11) 0.0065(10) -0.0033(12)
O2 0.0390(15) 0.0475(16) 0.0298(14) -0.0101(12) 0.0093(12) -0.0019(13)
O3 0.0361(15) 0.0424(15) 0.0272(14) 0.0095(11) 0.0030(12) -0.0002(12)
O4 0.0374(14) 0.0357(15) 0.0279(13) 0.0061(11) 0.0029(11) 0.0059(13)
C1 0.031(2) 0.031(2) 0.026(2) 0.0064(16) 0.0045(17) 0.0081(17)
C2 0.0233(19) 0.0238(19) 0.0252(19) 0.0027(15) -0.0003(15) 0.0015(15)
C3 0.0220(18) 0.0225(19) 0.0269(19) 0.0008(14) -0.0013(15) -0.0005(15)
C4 0.0247(19) 0.0265(19) 0.0208(18) 0.0011(14) -0.0012(15) 0.0033(15)
C5 0.028(2) 0.036(2) 0.0232(19) -0.0003(16) 0.0035(15) 0.0010(17)
C6 0.030(2) 0.036(2) 0.032(2) -0.0037(17) 0.0023(17) -0.0073(17)
C7 0.036(2) 0.032(2) 0.0252(19) -0.0082(16) 0.0011(17) -0.0020(18)
C8 0.0221(19) 0.0211(19) 0.0221(18) -0.0017(14) -0.0030(15) -0.0009(16)
N11 0.0249(16) 0.0212(15) 0.0265(16) 0.0000(12) 0.0039(13) -0.0024(13)
C11 0.030(2) 0.033(2) 0.028(2) -0.0009(16) 0.0076(16) 0.0003(17)
C12 0.030(2) 0.033(2) 0.033(2) -0.0042(17) 0.0102(16) -0.0061(17)
C13 0.030(2) 0.0239(19) 0.030(2) -0.0011(16) 0.0034(16) -0.0040(16)
C14 0.037(2) 0.037(2) 0.028(2) -0.0129(16) 0.0055(17) -0.0066(18)
C15 0.028(2) 0.034(2) 0.035(2) -0.0037(17) 0.0117(16) -0.0058(17)
C16 0.037(2) 0.036(2) 0.036(2) -0.0040(17) 0.0066(17) -0.0066(18)
C17 0.034(2) 0.030(2) 0.034(2) -0.0033(16) 0.0050(17) -0.0050(17)
C18 0.025(2) 0.0240(19) 0.0269(19) -0.0012(15) -0.0026(16) -0.0016(16)
C19 0.036(2) 0.027(2) 0.028(2) 0.0068(16) 0.0077(17) -0.0001(17)
C20 0.030(2) 0.030(2) 0.031(2) 0.0006(16) 0.0113(16) 0.0028(17)
C21 0.027(2) 0.0251(19) 0.0197(18) -0.0017(15) 0.0017(15) -0.0057(16)
C22 0.026(2) 0.0228(19) 0.0274(19) -0.0031(15) 0.0043(15) -0.0005(16)
N21 0.0234(15) 0.0210(15) 0.0255(15) 0.0014(12) 0.0020(12) -0.0019(13)
C31 0.046(3) 0.058(3) 0.065(3) -0.018(3) 0.007(2) -0.002(2)
C32 0.065(3) 0.058(3) 0.058(3) -0.001(3) -0.001(3) 0.003(3)
C33 0.086(4) 0.053(3) 0.069(3) 0.008(3) 0.025(3) -0.006(3)
C34 0.067(3) 0.060(3) 0.069(4) -0.012(3) 0.019(3) -0.004(3)
C35 0.088(4) 0.064(3) 0.066(3) 0.014(3) 0.045(3) 0.026(3)
C36 0.052(3) 0.039(3) 0.070(3) -0.008(2) 0.031(2) -0.007(2)
C41 0.073(3) 0.048(3) 0.038(2) 0.000(2) 0.011(2) 0.013(2)
C42 0.035(3) 0.097(4) 0.045(3) -0.015(3) 0.003(2) 0.021(3)
C43 0.051(3) 0.073(4) 0.081(4) -0.026(3) 0.015(3) -0.019(3)
C44 0.088(4) 0.042(3) 0.086(4) -0.001(3) 0.009(3) 0.004(3)
C45 0.047(3) 0.084(4) 0.053(3) -0.006(3) -0.005(2) 0.021(3)
C46 0.053(3) 0.059(3) 0.044(2) -0.013(2) 0.011(2) -0.012(3)
C51 0.061(4) 0.081(4) 0.060(3) 0.017(3) 0.009(3) 0.019(3)
C52 0.083(4) 0.036(3) 0.091(4) 0.000(3) 0.027(3) -0.003(3)
C53 0.067(4) 0.085(4) 0.065(3) -0.019(3) 0.000(3) -0.019(3)

loop_
_atom_type_symbol
_atom_type_description
_atom_type_scat_dispersion_real
_atom_type_scat_dispersion_imag
_atom_type_scat_source
C C 0.0033 0.0016 'International Tables Vol C Tables 4.2.6.8 and 6.1.1.4'
H H 0.0000 0.0000 'International Tables Vol C Tables 4.2.6.8 and 6.1.1.4'
N N 0.0061 0.0033 'International Tables Vol C Tables 4.2.6.8 and 6.1.1.4'
O O 0.0106 0.0060 'International Tables Vol C Tables 4.2.6.8 and 6.1.1.4'
Zn Zn 0.2839 1.4301 'International Tables Vol C Tables 4.2.6.8 and 6.1.1.4'

loop_
_geom_angle_atom_site_label_1
_geom_angle_atom_site_label_2
_geom_angle_atom_site_label_3
_geom_angle
_geom_angle_site_symmetry_1
_geom_angle_site_symmetry_3
O3 Zn1 O1 109.39(9) . .
O3 Zn1 N21 128.05(10) . .
O1 Zn1 N21 105.95(9) . .
O3 Zn1 N11 107.18(9) . .
O1 Zn1 N11 98.76(9) . .
N21 Zn1 N11 103.60(10) . .
C1 O1 Zn1 113.41(19) . .
C8 O3 Zn1 109.9(2) . .
O2 C1 O1 124.4(3) . .
O2 C1 C2 120.0(3) . .
O1 C1 C2 115.6(3) . .
C7 C2 C3 118.5(3) . .
C7 C2 C1 121.1(3) . .
C3 C2 C1 120.3(3) . .
C4 C3 C2 121.4(3) . .
C3 C4 C5 118.8(3) . .
C3 C4 C8 120.5(3) . 4_566
C5 C4 C8 120.6(3) . 4_566
C6 C5 C4 120.3(3) . .
C7 C6 C5 120.1(3) . .
C6 C7 C2 120.9(3) . .
O4 C8 O3 124.8(3) . .
O4 C8 C4 119.4(3) . 4_665
O3 C8 C4 115.8(3) . 4_665
C11 N11 C15 116.6(3) . .
C11 N11 Zn1 123.6(2) . .
C15 N11 Zn1 119.7(2) . .
N11 C11 C12 123.1(3) . .
C11 C12 C13 120.3(3) . .
C12 C13 C14 116.7(3) . .
C12 C13 C16 119.3(3) . .
C14 C13 C16 124.0(3) . .
C15 C14 C13 119.9(3) . .
N11 C15 C14 123.4(3) . .
C13 C16 C17 116.1(3) . .
C18 C17 C16 116.2(3) 2_655 .
C19 C18 C22 116.2(3) . .
C19 C18 C17 124.3(3) . 2_645
C22 C18 C17 119.5(3) . 2_645
C20 C19 C18 120.5(3) . .
N21 C20 C19 122.7(2) . .
N21 C21 C22 122.7(2) . .
C21 C22 C18 120.3(3) . .
C20 N21 C21 117.4(2) . .
C20 N21 Zn1 117.91(17) . .
C21 N21 Zn1 123.80(17) . .
C32 C31 C36 120.4(4) . .
C33 C32 C31 121.3(4) . .
C32 C33 C34 120.7(4) . .
C33 C34 C35 119.1(4) . .
C34 C35 C36 120.1(4) . .
C31 C36 C35 118.4(4) . .
C42 C41 C46 120.5(4) . .
C41 C42 C43 119.7(4) . .
C44 C43 C42 119.8(4) . .
C43 C44 C45 120.5(4) . .
C46 C45 C44 119.8(4) . .
C41 C46 C45 119.8(4) . .
C52 C51 C53 119.5(4) . 3_556
C51 C52 C53 120.2(4) . .
C52 C53 C51 120.3(4) . 3_556

loop_
_geom_bond_atom_site_label_1
_geom_bond_atom_site_label_2
_geom_bond_distance
_geom_bond_site_symmetry_2
Zn1 O3 1.946(2) .
Zn1 O1 1.9504(19) .
Zn1 N21 2.043(2) .
Zn1 N11 2.062(2) .
O1 C1 1.284(4) .
O2 C1 1.237(4) .
O3 C8 1.256(4) .
O4 C8 1.227(3) .
C1 C2 1.506(4) .
C2 C7 1.385(4) .
C2 C3 1.389(4) .
C3 C4 1.391(4) .
C4 C5 1.386(4) .
C4 C8 1.514(4) 4_566
C5 C6 1.385(4) .
C6 C7 1.377(4) .
C8 C4 1.514(4) 4_665
N11 C11 1.346(4) .
N11 C15 1.333(4) .
C11 C12 1.370(4) .
C12 C13 1.385(4) .
C13 C14 1.380(4) .
C13 C16 1.501(4) .
C14 C15 1.381(4) .
C16 C17 1.500(4) .
C17 C18 1.509(4) 2_655
C18 C19 1.383(4) .
C18 C22 1.396(4) .
C18 C17 1.509(4) 2_645
C19 C20 1.374(4) .
C20 N21 1.341(3) .
C21 N21 1.341(3) .
C21 C22 1.371(4) .
C31 C32 1.374(5) .
C31 C36 1.379(5) .
C32 C33 1.344(5) .
C33 C34 1.382(5) .
C34 C35 1.388(5) .
C35 C36 1.410(6) .
C41 C42 1.358(5) .
C41 C46 1.366(5) .
C42 C43 1.382(6) .
C43 C44 1.357(5) .
C44 C45 1.364(5) .
C45 C46 1.374(5) .
C51 C52 1.346(6) .
C51 C53 1.366(6) 3_556
C52 C53 1.360(6) .
C53 C51 1.366(6) 3_556

loop_
_geom_torsion_atom_site_label_1
_geom_torsion_atom_site_label_2
_geom_torsion_atom_site_label_3
_geom_torsion_atom_site_label_4
_geom_torsion
_geom_torsion_site_symmetry_1
_geom_torsion_site_symmetry_4
O3 Zn1 O1 C1 70.4(2) . .
N21 Zn1 O1 C1 -70.9(2) . .
N11 Zn1 O1 C1 -177.9(2) . .
O1 Zn1 O3 C8 175.1(2) . .
N21 Zn1 O3 C8 -54.7(2) . .
N11 Zn1 O3 C8 68.9(2) . .
Zn1 O1 C1 O2 0.3(4) . .
Zn1 O1 C1 C2 179.29(19) . .
O2 C1 C2 C7 0.5(5) . .
O1 C1 C2 C7 -178.6(3) . .
O2 C1 C2 C3 178.0(3) . .
O1 C1 C2 C3 -1.1(4) . .
C7 C2 C3 C4 1.0(4) . .
C1 C2 C3 C4 -176.6(3) . .
C2 C3 C4 C5 -0.2(4) . .
C2 C3 C4 C8 179.4(3) . 4_566
C3 C4 C5 C6 -0.3(5) . .
C8 C4 C5 C6 -179.9(3) 4_566 .
C4 C5 C6 C7 0.0(5) . .
C5 C6 C7 C2 0.8(5) . .
C3 C2 C7 C6 -1.3(5) . .
C1 C2 C7 C6 176.2(3) . .
Zn1 O3 C8 O4 8.7(4) . .
Zn1 O3 C8 C4 -170.53(19) . 4_665
O3 Zn1 N11 C11 -58.8(3) . .
O1 Zn1 N11 C11 -172.3(2) . .
N21 Zn1 N11 C11 78.8(3) . .
O3 Zn1 N11 C15 117.9(2) . .
O1 Zn1 N11 C15 4.4(2) . .
N21 Zn1 N11 C15 -104.4(2) . .
C15 N11 C11 C12 -2.3(5) . .
Zn1 N11 C11 C12 174.5(2) . .
N11 C11 C12 C13 0.6(5) . .
C11 C12 C13 C14 1.8(5) . .
C11 C12 C13 C16 -176.8(3) . .
C12 C13 C14 C15 -2.4(5) . .
C16 C13 C14 C15 176.2(3) . .
C11 N11 C15 C14 1.7(5) . .
Zn1 N11 C15 C14 -175.2(2) . .
C13 C14 C15 N11 0.6(5) . .
C12 C13 C16 C17 176.4(3) . .
C14 C13 C16 C17 -2.2(5) . .
C13 C16 C17 C18 -167.3(3) . 2_655
C22 C18 C19 C20 -3.8(4) . .
C17 C18 C19 C20 174.7(3) 2_645 .
C18 C19 C20 N21 1.2(4) . .
N21 C21 C22 C18 -1.0(4) . .
C19 C18 C22 C21 3.7(4) . .
C17 C18 C22 C21 -174.9(3) 2_645 .
C19 C20 N21 C21 1.7(4) . .
C19 C20 N21 Zn1 -167.9(2) . .
C22 C21 N21 C20 -1.7(4) . .
C22 C21 N21 Zn1 167.17(19) . .
O3 Zn1 N21 C20 -141.23(18) . .
O1 Zn1 N21 C20 -9.8(2) . .
N11 Zn1 N21 C20 93.7(2) . .
O3 Zn1 N21 C21 49.9(3) . .
O1 Zn1 N21 C21 -178.6(2) . .
N11 Zn1 N21 C21 -75.2(2) . .
C36 C31 C32 C33 -2.1(7) . .
C31 C32 C33 C34 1.6(7) . .
C32 C33 C34 C35 1.1(7) . .
C33 C34 C35 C36 -3.2(6) . .
C32 C31 C36 C35 0.0(6) . .
C34 C35 C36 C31 2.7(6) . .
C46 C41 C42 C43 -0.8(6) . .
C41 C42 C43 C44 0.2(6) . .
C42 C43 C44 C45 0.4(7) . .
C43 C44 C45 C46 -0.4(7) . .
C42 C41 C46 C45 0.7(6) . .
C44 C45 C46 C41 -0.1(6) . .
C53 C51 C52 C53 0.7(8) 3_556 .
C51 C52 C53 C51 -0.8(8) . 3_556
